data_1566934
loop_
_publ_author_name
'Graziano, Brendan J.'
'Scott, Thais R.'
'Vollmer, Matthew V.'
'Dorantes, Michael J.'
'Young, Jr, Victor G'
'Bill, Eckhard'
'Gagliardi, Laura'
'Lu, Connie C.'

_publ_section_title
;
 One-electron bonds in copper-aluminum and copper-gallium complexes.
;
_journal_issue 22
_journal_name_full 'Chemical science'
_journal_page_first 6525
_journal_page_last 6531
_journal_paper_doi 10.1039/d2sc01998a
_journal_volume 13
_journal_year 2022
_chemical_formula_moiety 'C39 H60 Al Cu N4 P3, C2 H5 O0.5'
_chemical_formula_sum 'C41 H65 Al Cu N4 O0.5 P3'
_chemical_formula_weight 805.40
_chemical_name_common LAlCu
_chemical_properties_physical Air-sensitive,Moisture-sensitive,Heat-sensitive
_space_group_crystal_system triclinic
_space_group_IT_number 2
_space_group_name_Hall '-P 1'
_space_group_name_H-M_alt 'P -1'
_atom_sites_solution_hydrogens geom
_audit_creation_method SHELXL-2018/3
_audit_update_record
;
2021-04-08 deposited with the CCDC.	2022-05-05 downloaded from the CCDC.
;
_cell_angle_alpha 70.906(2)
_cell_angle_beta 82.680(2)
_cell_angle_gamma 80.584(2)
_cell_formula_units_Z 2
_cell_length_a 11.2148(7)
_cell_length_b 14.0921(10)
_cell_length_c 14.3396(9)
_cell_measurement_reflns_used 9874
_cell_measurement_temperature 100(2)
_cell_measurement_theta_max 33.19
_cell_measurement_theta_min 2.29
_cell_volume 2106.0(2)
_computing_cell_refinement 'SAINT, Bruker'
_computing_data_collection 'APEX3, Bruker'
_computing_data_reduction 'SAINT, Bruker'
_computing_molecular_graphics 'Shelxle-(Rev. 825) (Huebschle, C. B.,2011)'
_computing_structure_refinement 'SHELXL-2018/3 (Sheldrick, 2018)'
_computing_structure_solution 'SHELXT 2014/5 (Sheldrick, 2014)'
_diffrn_ambient_temperature 100(2)
_diffrn_measured_fraction_theta_full 0.995
_diffrn_measured_fraction_theta_max 0.987
_diffrn_measurement_device_type '\f and \w scans'
_diffrn_radiation_type MoK\a
_diffrn_radiation_wavelength 0.71073
_diffrn_reflns_av_R_equivalents 0.0273
_diffrn_reflns_av_unetI/netI 0.0421
_diffrn_reflns_Laue_measured_fraction_full 0.995
_diffrn_reflns_Laue_measured_fraction_max 0.987
_diffrn_reflns_limit_h_max 15
_diffrn_reflns_limit_h_min -17
_diffrn_reflns_limit_k_max 21
_diffrn_reflns_limit_k_min -21
_diffrn_reflns_limit_l_max 22
_diffrn_reflns_limit_l_min -22
_diffrn_reflns_number 36968
_diffrn_reflns_point_group_measured_fraction_full 0.995
_diffrn_reflns_point_group_measured_fraction_max 0.987
_diffrn_reflns_theta_full 25.242
_diffrn_reflns_theta_max 33.194
_diffrn_reflns_theta_min 2.472
_diffrn_source 'micro-focus sealed tube'
_exptl_absorpt_coefficient_mu 0.688
_exptl_absorpt_correction_type multi-scan
_exptl_absorpt_process_details 'SADABS, R. Blessing, 1995'
_exptl_crystal_colour red
_exptl_crystal_density_diffrn 1.270
_exptl_crystal_description block
_exptl_crystal_F_000 860
_exptl_crystal_recrystallization_method 'Re-crystallisation from solvent: diethyl ether'
_exptl_crystal_size_max 0.10
_exptl_crystal_size_mid 0.10
_exptl_crystal_size_min 0.08
_exptl_transmission_factor_max 0.9464
_exptl_transmission_factor_min 0.9335
_refine_diff_density_max 0.577
_refine_diff_density_min -0.538
_refine_diff_density_rms 0.068
_refine_ls_extinction_method none
_refine_ls_goodness_of_fit_ref 1.025
_refine_ls_hydrogen_treatment constr
_refine_ls_matrix_type full
_refine_ls_number_parameters 492
_refine_ls_number_reflns 15939
_refine_ls_number_restraints 3
_refine_ls_restrained_S_all 1.025
_refine_ls_R_factor_all 0.0460
_refine_ls_R_factor_gt 0.0332
_refine_ls_shift/su_max 0.001
_refine_ls_shift/su_mean 0.000
_refine_ls_structure_factor_coef Fsqd
_refine_ls_weighting_details 'w=1/[\s^2^(Fo^2^)+(0.0431P)^2^+0.6507P] where P=(Fo^2^+2Fc^2^)/3'
_refine_ls_weighting_scheme calc
_refine_ls_wR_factor_gt 0.0842
_refine_ls_wR_factor_ref 0.0898
_reflns_Friedel_coverage 0.000
_reflns_number_gt 13069
_reflns_number_total 15939
_reflns_threshold_expression 'I > 2\s(I)'
_cod_data_source_file d2sc01998a2.cif
_cod_data_source_block mo_18178_0m_a
_cod_depositor_comments 'Adding full bibliography for 1566932--1566937.cif.'
_cod_original_formula_sum 'C41 H65 Al Cu N4 O0.50 P3'
_cod_database_code 1566934
_shelx_shelxl_version_number 2018/3
_shelx_space_group_comment
;
The symmetry employed for this shelxl refinement is uniquely defined
by the following loop, which should always be used as a source of
symmetry information in preference to the above space-group names.
They are only intended as comments.
;

loop_
_space_group_symop_operation_xyz
'x, y, z'
'-x, -y, -z'

loop_
_atom_site_label
_atom_site_type_symbol
_atom_site_fract_x
_atom_site_fract_y
_atom_site_fract_z
_atom_site_U_iso_or_equiv
_atom_site_adp_type
_atom_site_occupancy
_atom_site_site_symmetry_order
_atom_site_calc_flag
_atom_site_refinement_flags_posn
_atom_site_refinement_flags_adp
_atom_site_refinement_flags_occupancy
_atom_site_disorder_assembly
_atom_site_disorder_group
Cu1 Cu 0.28952(2) 0.16935(2) 0.15928(2) 0.01004(4) Uani 1 1 d . . . . .
P1 P 0.20439(3) 0.30017(2) 0.03890(2) 0.01257(6) Uani 1 1 d . . . . .
P2 P 0.47109(3) 0.17499(2) 0.20655(2) 0.01149(6) Uani 1 1 d . . . . .
P3 P 0.17955(3) 0.04544(2) 0.24962(2) 0.01107(6) Uani 1 1 d . . . . .
Al1 Al 0.19909(3) 0.26581(3) 0.27804(2) 0.00858(6) Uani 1 1 d . . . . .
N1 N 0.12304(8) 0.34669(7) 0.37427(7) 0.00878(16) Uani 1 1 d . . . . .
N2 N 0.16598(9) 0.39408(7) 0.18158(7) 0.01097(17) Uani 1 1 d . . . . .
N3 N 0.33541(9) 0.24229(8) 0.35127(7) 0.01081(17) Uani 1 1 d . . . . .
N4 N 0.07071(9) 0.18848(7) 0.33684(7) 0.01098(17) Uani 1 1 d . . . . .
C1 C 0.14515(10) 0.45107(8) 0.32205(8) 0.01024(19) Uani 1 1 d . . . . .
C2 C 0.14958(11) 0.52160(9) 0.36882(9) 0.0138(2) Uani 1 1 d . . . . .
H2 H 0.139397 0.502940 0.439001 0.017 Uiso 1 1 calc R U . . .
C3 C 0.16901(12) 0.62036(10) 0.31326(10) 0.0167(2) Uani 1 1 d . . . . .
H3 H 0.172657 0.669319 0.344917 0.020 Uiso 1 1 calc R U . . .
C4 C 0.18288(12) 0.64556(9) 0.21083(10) 0.0170(2) Uani 1 1 d . . . . .
H4 H 0.194597 0.712918 0.172347 0.020 Uiso 1 1 calc R U . . .
C5 C 0.18000(11) 0.57427(9) 0.16310(9) 0.0142(2) Uani 1 1 d . . . . .
H5 H 0.189614 0.593665 0.092870 0.017 Uiso 1 1 calc R U . . .
C6 C 0.16298(10) 0.47382(9) 0.21809(8) 0.01090(19) Uani 1 1 d . . . . .
C7 C 0.18145(11) 0.41747(9) 0.07495(8) 0.0134(2) Uani 1 1 d . . . . .
H00M H 0.252354 0.454703 0.048751 0.016 Uiso 1 1 calc R U . . .
H00N H 0.108839 0.461719 0.045432 0.016 Uiso 1 1 calc R U . . .
C8 C 0.29302(14) 0.34555(10) -0.08323(9) 0.0207(3) Uani 1 1 d . . . . .
H8 H 0.362934 0.374086 -0.070280 0.025 Uiso 1 1 calc R U . . .
C9 C 0.22368(17) 0.43222(12) -0.16131(10) 0.0309(4) Uani 1 1 d . . . . .
H01Y H 0.278945 0.457749 -0.219816 0.046 Uiso 1 1 calc R U . . .
H01Z H 0.190943 0.487087 -0.133664 0.046 Uiso 1 1 calc R U . . .
H010 H 0.156971 0.407029 -0.180196 0.046 Uiso 1 1 calc R U . . .
C10 C 0.34847(16) 0.25825(12) -0.12310(11) 0.0279(3) Uani 1 1 d . . . . .
H01M H 0.406308 0.282828 -0.180014 0.042 Uiso 1 1 calc R U . . .
H01N H 0.284032 0.231957 -0.143687 0.042 Uiso 1 1 calc R U . . .
H01O H 0.390562 0.204122 -0.071099 0.042 Uiso 1 1 calc R U . . .
C11 C 0.04874(13) 0.30224(10) 0.00580(10) 0.0183(2) Uani 1 1 d . . . . .
H11 H 0.026348 0.369895 -0.043679 0.022 Uiso 1 1 calc R U . . .
C12 C -0.04247(13) 0.29345(11) 0.09596(11) 0.0225(3) Uani 1 1 d . . . . .
H01A H -0.124955 0.305286 0.075098 0.034 Uiso 1 1 calc R U . . .
H01B H -0.032924 0.343969 0.126983 0.034 Uiso 1 1 calc R U . . .
H01C H -0.028055 0.225471 0.143643 0.034 Uiso 1 1 calc R U . . .
C13 C 0.04160(16) 0.22216(11) -0.04330(12) 0.0273(3) Uani 1 1 d . . . . .
H01J H -0.043553 0.215269 -0.045100 0.041 Uiso 1 1 calc R U . . .
H01K H 0.083936 0.157059 -0.005275 0.041 Uiso 1 1 calc R U . . .
H01L H 0.079852 0.242827 -0.110968 0.041 Uiso 1 1 calc R U . . .
C14 C 0.18928(10) 0.29962(9) 0.46304(8) 0.01026(19) Uani 1 1 d . . . . .
C15 C 0.14457(11) 0.30545(10) 0.55530(8) 0.0134(2) Uani 1 1 d . . . . .
H15 H 0.064536 0.337252 0.564866 0.016 Uiso 1 1 calc R U . . .
C16 C 0.21755(12) 0.26432(11) 0.63488(9) 0.0178(2) Uani 1 1 d . . . . .
H16 H 0.187958 0.268194 0.698794 0.021 Uiso 1 1 calc R U . . .
C17 C 0.33388(12) 0.21776(11) 0.61892(9) 0.0191(2) Uani 1 1 d . . . . .
H17 H 0.384563 0.191397 0.672289 0.023 Uiso 1 1 calc R U . . .
C18 C 0.37805(11) 0.20880(10) 0.52636(9) 0.0159(2) Uani 1 1 d . . . . .
H18 H 0.457543 0.175576 0.517730 0.019 Uiso 1 1 calc R U . . .
C019 C 0.60746(15) 0.27386(14) 0.03227(12) 0.0301(3) Uani 1 1 d . . . . .
H01P H 0.637275 0.337885 -0.006865 0.045 Uiso 1 1 calc R U . . .
H01Q H 0.539580 0.263997 0.001115 0.045 Uiso 1 1 calc R U . . .
H01R H 0.672900 0.217779 0.035436 0.045 Uiso 1 1 calc R U . . .
C19 C 0.30555(10) 0.24868(9) 0.44566(8) 0.01069(19) Uani 1 1 d . . . . .
C20 C 0.45509(10) 0.19207(9) 0.33143(9) 0.0126(2) Uani 1 1 d . . . . .
H00C H 0.468760 0.125100 0.382547 0.015 Uiso 1 1 calc R U . . .
H00D H 0.517293 0.232896 0.335007 0.015 Uiso 1 1 calc R U . . .
C22 C 0.56472(12) 0.27685(11) 0.13713(10) 0.0205(3) Uani 1 1 d . . . . .
H22 H 0.638457 0.266314 0.173684 0.025 Uiso 1 1 calc R U . . .
C23 C 0.49582(14) 0.38064(11) 0.13443(13) 0.0294(3) Uani 1 1 d . . . . .
H011 H 0.550135 0.432545 0.105693 0.044 Uiso 1 1 calc R U . . .
H015 H 0.466357 0.380186 0.201903 0.044 Uiso 1 1 calc R U . . .
H016 H 0.426829 0.395713 0.093976 0.044 Uiso 1 1 calc R U . . .
C24 C 0.70214(13) 0.06200(13) 0.26322(13) 0.0274(3) Uani 1 1 d . . . . .
H01G H 0.748220 -0.005850 0.283383 0.041 Uiso 1 1 calc R U . . .
H01H H 0.687919 0.088558 0.319435 0.041 Uiso 1 1 calc R U . . .
H01I H 0.748249 0.106975 0.208689 0.041 Uiso 1 1 calc R U . . .
C25 C 0.58027(11) 0.05625(10) 0.22905(10) 0.0167(2) Uani 1 1 d . . . . .
H25 H 0.541200 0.004694 0.285225 0.020 Uiso 1 1 calc R U . . .
C26 C 0.59760(14) 0.01425(12) 0.14169(11) 0.0264(3) Uani 1 1 d . . . . .
H01S H 0.643603 -0.053665 0.161125 0.040 Uiso 1 1 calc R U . . .
H01T H 0.642115 0.058929 0.085686 0.040 Uiso 1 1 calc R U . . .
H01U H 0.518186 0.010600 0.122320 0.040 Uiso 1 1 calc R U . . .
C27 C -0.00509(10) 0.33253(9) 0.38826(8) 0.01029(19) Uani 1 1 d . . . . .
C28 C -0.09702(11) 0.40042(9) 0.41231(9) 0.0134(2) Uani 1 1 d . . . . .
H28 H -0.079079 0.461612 0.418411 0.016 Uiso 1 1 calc R U . . .
C29 C -0.21664(11) 0.37909(10) 0.42769(9) 0.0163(2) Uani 1 1 d . . . . .
H29 H -0.280710 0.425201 0.444520 0.020 Uiso 1 1 calc R U . . .
C30 C -0.24004(11) 0.28943(11) 0.41793(10) 0.0170(2) Uani 1 1 d . . . . .
H30 H -0.320834 0.273478 0.430324 0.020 Uiso 1 1 calc R U . . .
C31 C -0.14790(11) 0.22184(10) 0.39033(9) 0.0154(2) Uani 1 1 d . . . . .
H31 H -0.166724 0.161127 0.383747 0.019 Uiso 1 1 calc R U . . .
C32 C -0.02739(10) 0.24328(9) 0.37225(8) 0.01110(19) Uani 1 1 d . . . . .
C33 C 0.04833(10) 0.09664(9) 0.32098(9) 0.0126(2) Uani 1 1 d . . . . .
H00A H -0.025095 0.111139 0.284387 0.015 Uiso 1 1 calc R U . . .
H33 H 0.033102 0.045009 0.385788 0.015 Uiso 1 1 calc R U . . .
C34 C 0.29232(12) -0.02602(10) 0.42510(10) 0.0186(2) Uani 1 1 d . . . . .
H01D H 0.317487 -0.083607 0.482344 0.028 Uiso 1 1 calc R U . . .
H01E H 0.228834 0.020467 0.447053 0.028 Uiso 1 1 calc R U . . .
H01F H 0.362123 0.009584 0.393286 0.028 Uiso 1 1 calc R U . . .
C35 C 0.24320(11) -0.06424(9) 0.35115(9) 0.0149(2) Uani 1 1 d . . . . .
H35 H 0.174937 -0.103012 0.386753 0.018 Uiso 1 1 calc R U . . .
C36 C 0.33929(12) -0.13691(10) 0.31410(11) 0.0199(2) Uani 1 1 d . . . . .
H00F H 0.375509 -0.189008 0.370757 0.030 Uiso 1 1 calc R U . . .
H00G H 0.402484 -0.099136 0.271376 0.030 Uiso 1 1 calc R U . . .
H00L H 0.301414 -0.169127 0.276424 0.030 Uiso 1 1 calc R U . . .
C37 C 0.02437(12) -0.09533(10) 0.24465(11) 0.0214(3) Uani 1 1 d . . . . .
H00S H -0.027933 -0.111734 0.203833 0.032 Uiso 1 1 calc R U . . .
H00T H -0.025675 -0.072844 0.296610 0.032 Uiso 1 1 calc R U . . .
H37 H 0.080488 -0.155608 0.275054 0.032 Uiso 1 1 calc R U . . .
C38 C 0.09649(12) -0.01080(9) 0.17982(10) 0.0157(2) Uani 1 1 d . . . . .
H38 H 0.034975 0.045215 0.145017 0.019 Uiso 1 1 calc R U . . .
C39 C 0.17824(13) -0.04218(11) 0.09790(11) 0.0218(3) Uani 1 1 d . . . . .
H01V H 0.128020 -0.054983 0.053250 0.033 Uiso 1 1 calc R U . . .
H01W H 0.232639 -0.103919 0.127574 0.033 Uiso 1 1 calc R U . . .
H01X H 0.226346 0.012291 0.060487 0.033 Uiso 1 1 calc R U . . .
C40 C 0.4777(3) 0.5016(3) 0.3196(3) 0.0355(8) Uani 0.5 1 d D . P A -1
H40A H 0.471439 0.547894 0.251978 0.053 Uiso 0.5 1 calc R U P A -1
H40B H 0.402107 0.471720 0.343112 0.053 Uiso 0.5 1 calc R U P A -1
H40C H 0.545317 0.447692 0.320408 0.053 Uiso 0.5 1 calc R U P A -1
C41 C 0.4994(3) 0.5589(3) 0.3861(3) 0.0271(6) Uani 0.5 1 d D . P A -1
H41A H 0.577584 0.586682 0.364750 0.033 Uiso 0.5 1 calc R U P A -1
H41B H 0.433982 0.616092 0.382664 0.033 Uiso 0.5 1 calc R U P A -1
O1 O 0.5019(4) 0.4923(3) 0.4839(2) 0.0238(6) Uani 0.5 1 d D . P A -1
C42 C 0.5421(3) 0.5335(3) 0.5506(3) 0.0279(6) Uani 0.5 1 d D . P A -1
H42A H 0.491691 0.598562 0.549084 0.033 Uiso 0.5 1 calc R U P A -1
H42B H 0.627431 0.546196 0.531624 0.033 Uiso 0.5 1 calc R U P A -1
C43 C 0.5310(4) 0.4581(4) 0.6529(3) 0.0419(9) Uani 0.5 1 d D . P A -1
H43A H 0.560069 0.484089 0.700253 0.063 Uiso 0.5 1 calc R U P A -1
H43B H 0.579857 0.393652 0.653185 0.063 Uiso 0.5 1 calc R U P A -1
H43C H 0.445890 0.447568 0.671617 0.063 Uiso 0.5 1 calc R U P A -1

loop_
_atom_site_aniso_label
_atom_site_aniso_U_11
_atom_site_aniso_U_22
_atom_site_aniso_U_33
_atom_site_aniso_U_23
_atom_site_aniso_U_13
_atom_site_aniso_U_12
Cu1 0.01118(7) 0.00932(6) 0.00998(6) -0.00364(5) -0.00089(4) -0.00102(5)
P1 0.01806(14) 0.01083(13) 0.00915(12) -0.00380(10) -0.00300(10) 0.00005(11)
P2 0.00942(12) 0.01314(13) 0.01274(13) -0.00582(11) 0.00104(9) -0.00160(10)
P3 0.01114(13) 0.00836(12) 0.01414(13) -0.00416(10) -0.00069(10) -0.00140(10)
Al1 0.00850(15) 0.00893(15) 0.00868(14) -0.00338(12) -0.00073(11) -0.00089(12)
N1 0.0081(4) 0.0095(4) 0.0087(4) -0.0027(3) -0.0012(3) -0.0010(3)
N2 0.0150(4) 0.0099(4) 0.0085(4) -0.0033(3) -0.0016(3) -0.0014(3)
N3 0.0079(4) 0.0148(4) 0.0113(4) -0.0071(3) -0.0010(3) 0.0005(3)
N4 0.0100(4) 0.0097(4) 0.0139(4) -0.0049(3) 0.0010(3) -0.0018(3)
C1 0.0105(5) 0.0087(4) 0.0118(5) -0.0036(4) -0.0014(4) -0.0009(4)
C2 0.0162(5) 0.0120(5) 0.0145(5) -0.0064(4) -0.0014(4) -0.0006(4)
C3 0.0210(6) 0.0113(5) 0.0202(6) -0.0079(4) -0.0037(4) -0.0012(4)
C4 0.0213(6) 0.0098(5) 0.0200(6) -0.0037(4) -0.0045(4) -0.0022(4)
C5 0.0170(5) 0.0105(5) 0.0141(5) -0.0022(4) -0.0024(4) -0.0019(4)
C6 0.0101(5) 0.0109(5) 0.0121(5) -0.0038(4) -0.0018(4) -0.0009(4)
C7 0.0188(5) 0.0114(5) 0.0097(5) -0.0026(4) -0.0022(4) -0.0012(4)
C8 0.0308(7) 0.0167(6) 0.0116(5) -0.0040(4) 0.0018(5) 0.0013(5)
C9 0.0458(10) 0.0247(7) 0.0128(6) -0.0004(5) 0.0018(6) 0.0078(7)
C10 0.0419(9) 0.0244(7) 0.0159(6) -0.0104(5) -0.0008(6) 0.0069(6)
C11 0.0245(6) 0.0137(5) 0.0182(6) -0.0046(4) -0.0111(5) -0.0001(5)
C12 0.0202(6) 0.0217(6) 0.0249(6) -0.0032(5) -0.0092(5) -0.0029(5)
C13 0.0396(9) 0.0178(6) 0.0289(7) -0.0089(6) -0.0197(6) -0.0001(6)
C14 0.0104(5) 0.0109(5) 0.0100(4) -0.0037(4) -0.0020(3) -0.0011(4)
C15 0.0133(5) 0.0164(5) 0.0113(5) -0.0061(4) -0.0009(4) -0.0007(4)
C16 0.0203(6) 0.0229(6) 0.0102(5) -0.0064(4) -0.0020(4) 0.0002(5)
C17 0.0196(6) 0.0245(6) 0.0134(5) -0.0071(5) -0.0069(4) 0.0034(5)
C18 0.0135(5) 0.0200(6) 0.0146(5) -0.0073(4) -0.0053(4) 0.0038(4)
C019 0.0281(8) 0.0365(9) 0.0235(7) -0.0061(6) 0.0086(6) -0.0129(7)
C19 0.0105(5) 0.0117(5) 0.0108(5) -0.0051(4) -0.0013(4) -0.0006(4)
C20 0.0087(5) 0.0165(5) 0.0144(5) -0.0079(4) -0.0011(4) 0.0000(4)
C22 0.0163(6) 0.0216(6) 0.0241(6) -0.0074(5) 0.0040(5) -0.0076(5)
C23 0.0250(7) 0.0178(6) 0.0420(9) -0.0042(6) 0.0014(6) -0.0076(6)
C24 0.0124(6) 0.0284(7) 0.0445(9) -0.0171(7) -0.0060(6) 0.0032(5)
C25 0.0124(5) 0.0177(6) 0.0219(6) -0.0109(5) -0.0002(4) 0.0016(4)
C26 0.0282(7) 0.0257(7) 0.0273(7) -0.0161(6) 0.0021(6) 0.0041(6)
C27 0.0087(4) 0.0119(5) 0.0101(4) -0.0036(4) -0.0006(3) -0.0002(4)
C28 0.0130(5) 0.0151(5) 0.0137(5) -0.0078(4) -0.0011(4) 0.0004(4)
C29 0.0102(5) 0.0207(6) 0.0185(5) -0.0094(5) 0.0002(4) 0.0020(4)
C30 0.0098(5) 0.0228(6) 0.0194(6) -0.0086(5) 0.0019(4) -0.0028(4)
C31 0.0109(5) 0.0170(5) 0.0197(6) -0.0074(5) 0.0009(4) -0.0037(4)
C32 0.0105(5) 0.0115(5) 0.0110(5) -0.0037(4) -0.0002(4) -0.0005(4)
C33 0.0112(5) 0.0106(5) 0.0165(5) -0.0052(4) -0.0001(4) -0.0022(4)
C34 0.0202(6) 0.0168(6) 0.0170(5) -0.0021(5) -0.0035(4) -0.0029(5)
C35 0.0143(5) 0.0110(5) 0.0180(5) -0.0026(4) -0.0013(4) -0.0016(4)
C36 0.0186(6) 0.0142(5) 0.0251(6) -0.0050(5) -0.0025(5) 0.0016(5)
C37 0.0186(6) 0.0163(6) 0.0331(7) -0.0115(5) -0.0012(5) -0.0056(5)
C38 0.0170(5) 0.0117(5) 0.0207(6) -0.0077(4) -0.0033(4) -0.0016(4)
C39 0.0271(7) 0.0191(6) 0.0240(6) -0.0132(5) -0.0008(5) -0.0043(5)
C40 0.0233(16) 0.045(2) 0.049(2) -0.0297(19) -0.0131(14) 0.0039(14)
C41 0.0208(14) 0.0236(14) 0.0387(18) -0.0138(14) -0.0048(12) 0.0022(11)
O1 0.0176(9) 0.0242(15) 0.029(2) -0.0078(12) 0.0002(15) -0.0040(10)
C42 0.0145(12) 0.0343(17) 0.0392(17) -0.0206(15) 0.0003(11) 0.0016(12)
C43 0.0259(19) 0.058(3) 0.037(2) -0.014(2) 0.0021(15) 0.0013(18)

loop_
_atom_type_symbol
_atom_type_description
_atom_type_scat_dispersion_real
_atom_type_scat_dispersion_imag
_atom_type_scat_source
C C 0.0033 0.0016 'International Tables Vol C Tables 4.2.6.8 and 6.1.1.4'
H H 0.0000 0.0000 'International Tables Vol C Tables 4.2.6.8 and 6.1.1.4'
Al Al 0.0645 0.0514 'International Tables Vol C Tables 4.2.6.8 and 6.1.1.4'
Cu Cu 0.3201 1.2651 'International Tables Vol C Tables 4.2.6.8 and 6.1.1.4'
N N 0.0061 0.0033 'International Tables Vol C Tables 4.2.6.8 and 6.1.1.4'
O O 0.0106 0.0060 'International Tables Vol C Tables 4.2.6.8 and 6.1.1.4'
P P 0.1023 0.0942 'International Tables Vol C Tables 4.2.6.8 and 6.1.1.4'

loop_
_geom_angle_atom_site_label_1
_geom_angle_atom_site_label_2
_geom_angle_atom_site_label_3
_geom_angle
_geom_angle_site_symmetry_1
_geom_angle_site_symmetry_3
_geom_angle_publ_flag
P1 Cu1 P2 120.083(14) . . ?
P1 Cu1 P3 119.569(13) . . ?
P2 Cu1 P3 119.529(13) . . ?
P1 Cu1 Al1 87.062(13) . . ?
P2 Cu1 Al1 86.603(12) . . ?
P3 Cu1 Al1 87.314(13) . . ?
C7 P1 C11 99.54(6) . . ?
C7 P1 C8 99.58(6) . . ?
C11 P1 C8 104.14(6) . . ?
C7 P1 Cu1 110.13(4) . . ?
C11 P1 Cu1 120.91(4) . . ?
C8 P1 Cu1 118.89(5) . . ?
C22 P2 C25 104.26(6) . . ?
C22 P2 C20 100.00(6) . . ?
C25 P2 C20 100.43(6) . . ?
C22 P2 Cu1 121.72(5) . . ?
C25 P2 Cu1 116.40(4) . . ?
C20 P2 Cu1 110.87(4) . . ?
C35 P3 C33 99.52(6) . . ?
C35 P3 C38 104.84(6) . . ?
C33 P3 C38 99.56(6) . . ?
C35 P3 Cu1 122.00(4) . . ?
C33 P3 Cu1 110.52(4) . . ?
C38 P3 Cu1 116.86(4) . . ?
N3 Al1 N4 117.41(5) . . ?
N3 Al1 N2 118.27(5) . . ?
N4 Al1 N2 119.33(5) . . ?
N3 Al1 N1 82.77(4) . . ?
N4 Al1 N1 82.56(4) . . ?
N2 Al1 N1 82.26(4) . . ?
N3 Al1 Cu1 97.95(3) . . ?
N4 Al1 Cu1 97.46(3) . . ?
N2 Al1 Cu1 97.01(3) . . ?
N1 Al1 Cu1 179.17(3) . . ?
C1 N1 C27 113.87(9) . . ?
C1 N1 C14 113.38(9) . . ?
C27 N1 C14 114.55(9) . . ?
C1 N1 Al1 104.88(7) . . ?
C27 N1 Al1 104.15(7) . . ?
C14 N1 Al1 104.54(7) . . ?
C6 N2 C7 116.53(9) . . ?
C6 N2 Al1 113.02(7) . . ?
C7 N2 Al1 127.36(8) . . ?
C19 N3 C20 117.25(9) . . ?
C19 N3 Al1 113.11(7) . . ?
C20 N3 Al1 127.01(8) . . ?
C32 N4 C33 116.57(9) . . ?
C32 N4 Al1 112.68(8) . . ?
C33 N4 Al1 127.49(8) . . ?
C2 C1 C6 122.35(11) . . ?
C2 C1 N1 123.75(10) . . ?
C6 C1 N1 113.89(9) . . ?
C1 C2 C3 120.15(11) . . ?
C1 C2 H2 119.9 . . ?
C3 C2 H2 119.9 . . ?
C4 C3 C2 118.63(11) . . ?
C4 C3 H3 120.7 . . ?
C2 C3 H3 120.7 . . ?
C3 C4 C5 121.52(11) . . ?
C3 C4 H4 119.2 . . ?
C5 C4 H4 119.2 . . ?
C4 C5 C6 120.58(11) . . ?
C4 C5 H5 119.7 . . ?
C6 C5 H5 119.7 . . ?
N2 C6 C5 126.92(10) . . ?
N2 C6 C1 116.32(10) . . ?
C5 C6 C1 116.72(10) . . ?
N2 C7 P1 111.05(8) . . ?
N2 C7 H00M 109.4 . . ?
P1 C7 H00M 109.4 . . ?
N2 C7 H00N 109.4 . . ?
P1 C7 H00N 109.4 . . ?
H00M C7 H00N 108.0 . . ?
C10 C8 C9 111.80(12) . . ?
C10 C8 P1 111.97(10) . . ?
C9 C8 P1 114.31(10) . . ?
C10 C8 H8 106.0 . . ?
C9 C8 H8 106.0 . . ?
P1 C8 H8 106.0 . . ?
C8 C9 H01Y 109.5 . . ?
C8 C9 H01Z 109.5 . . ?
H01Y C9 H01Z 109.5 . . ?
C8 C9 H010 109.5 . . ?
H01Y C9 H010 109.5 . . ?
H01Z C9 H010 109.5 . . ?
C8 C10 H01M 109.5 . . ?
C8 C10 H01N 109.5 . . ?
H01M C10 H01N 109.5 . . ?
C8 C10 H01O 109.5 . . ?
H01M C10 H01O 109.5 . . ?
H01N C10 H01O 109.5 . . ?
C12 C11 C13 111.82(12) . . ?
C12 C11 P1 110.71(9) . . ?
C13 C11 P1 112.60(10) . . ?
C12 C11 H11 107.1 . . ?
C13 C11 H11 107.1 . . ?
P1 C11 H11 107.1 . . ?
C11 C12 H01A 109.5 . . ?
C11 C12 H01B 109.5 . . ?
H01A C12 H01B 109.5 . . ?
C11 C12 H01C 109.5 . . ?
H01A C12 H01C 109.5 . . ?
H01B C12 H01C 109.5 . . ?
C11 C13 H01J 109.5 . . ?
C11 C13 H01K 109.5 . . ?
H01J C13 H01K 109.5 . . ?
C11 C13 H01L 109.5 . . ?
H01J C13 H01L 109.5 . . ?
H01K C13 H01L 109.5 . . ?
C15 C14 C19 122.49(11) . . ?
C15 C14 N1 123.52(10) . . ?
C19 C14 N1 113.99(9) . . ?
C14 C15 C16 119.71(11) . . ?
C14 C15 H15 120.1 . . ?
C16 C15 H15 120.1 . . ?
C17 C16 C15 118.93(11) . . ?
C17 C16 H16 120.5 . . ?
C15 C16 H16 120.5 . . ?
C16 C17 C18 121.52(11) . . ?
C16 C17 H17 119.2 . . ?
C18 C17 H17 119.2 . . ?
C17 C18 C19 120.39(11) . . ?
C17 C18 H18 119.8 . . ?
C19 C18 H18 119.8 . . ?
C22 C019 H01P 109.5 . . ?
C22 C019 H01Q 109.5 . . ?
H01P C019 H01Q 109.5 . . ?
C22 C019 H01R 109.5 . . ?
H01P C019 H01R 109.5 . . ?
H01Q C019 H01R 109.5 . . ?
N3 C19 C18 126.74(11) . . ?
N3 C19 C14 116.40(10) . . ?
C18 C19 C14 116.86(10) . . ?
N3 C20 P2 111.01(8) . . ?
N3 C20 H00C 109.4 . . ?
P2 C20 H00C 109.4 . . ?
N3 C20 H00D 109.4 . . ?
P2 C20 H00D 109.4 . . ?
H00C C20 H00D 108.0 . . ?
C23 C22 C019 110.69(13) . . ?
C23 C22 P2 110.52(9) . . ?
C019 C22 P2 112.57(10) . . ?
C23 C22 H22 107.6 . . ?
C019 C22 H22 107.6 . . ?
P2 C22 H22 107.6 . . ?
C22 C23 H011 109.5 . . ?
C22 C23 H015 109.5 . . ?
H011 C23 H015 109.5 . . ?
C22 C23 H016 109.5 . . ?
H011 C23 H016 109.5 . . ?
H015 C23 H016 109.5 . . ?
C25 C24 H01G 109.5 . . ?
C25 C24 H01H 109.5 . . ?
H01G C24 H01H 109.5 . . ?
C25 C24 H01I 109.5 . . ?
H01G C24 H01I 109.5 . . ?
H01H C24 H01I 109.5 . . ?
C26 C25 C24 111.51(11) . . ?
C26 C25 P2 112.40(10) . . ?
C24 C25 P2 115.07(10) . . ?
C26 C25 H25 105.7 . . ?
C24 C25 H25 105.7 . . ?
P2 C25 H25 105.7 . . ?
C25 C26 H01S 109.5 . . ?
C25 C26 H01T 109.5 . . ?
H01S C26 H01T 109.5 . . ?
C25 C26 H01U 109.5 . . ?
H01S C26 H01U 109.5 . . ?
H01T C26 H01U 109.5 . . ?
C28 C27 C32 122.42(11) . . ?
C28 C27 N1 123.73(10) . . ?
C32 C27 N1 113.83(10) . . ?
C27 C28 C29 119.89(11) . . ?
C27 C28 H28 120.1 . . ?
C29 C28 H28 120.1 . . ?
C30 C29 C28 118.74(11) . . ?
C30 C29 H29 120.6 . . ?
C28 C29 H29 120.6 . . ?
C29 C30 C31 121.70(11) . . ?
C29 C30 H30 119.2 . . ?
C31 C30 H30 119.2 . . ?
C30 C31 C32 120.29(11) . . ?
C30 C31 H31 119.9 . . ?
C32 C31 H31 119.9 . . ?
N4 C32 C31 126.75(11) . . ?
N4 C32 C27 116.44(10) . . ?
C31 C32 C27 116.76(11) . . ?
N4 C33 P3 111.50(8) . . ?
N4 C33 H00A 109.3 . . ?
P3 C33 H00A 109.3 . . ?
N4 C33 H33 109.3 . . ?
P3 C33 H33 109.3 . . ?
H00A C33 H33 108.0 . . ?
C35 C34 H01D 109.5 . . ?
C35 C34 H01E 109.5 . . ?
H01D C34 H01E 109.5 . . ?
C35 C34 H01F 109.5 . . ?
H01D C34 H01F 109.5 . . ?
H01E C34 H01F 109.5 . . ?
C34 C35 C36 111.55(11) . . ?
C34 C35 P3 109.48(9) . . ?
C36 C35 P3 113.18(9) . . ?
C34 C35 H35 107.5 . . ?
C36 C35 H35 107.5 . . ?
P3 C35 H35 107.5 . . ?
C35 C36 H00F 109.5 . . ?
C35 C36 H00G 109.5 . . ?
H00F C36 H00G 109.5 . . ?
C35 C36 H00L 109.5 . . ?
H00F C36 H00L 109.5 . . ?
H00G C36 H00L 109.5 . . ?
C38 C37 H00S 109.5 . . ?
C38 C37 H00T 109.5 . . ?
H00S C37 H00T 109.5 . . ?
C38 C37 H37 109.5 . . ?
H00S C37 H37 109.5 . . ?
H00T C37 H37 109.5 . . ?
C37 C38 C39 111.90(11) . . ?
C37 C38 P3 114.73(9) . . ?
C39 C38 P3 112.42(9) . . ?
C37 C38 H38 105.6 . . ?
C39 C38 H38 105.6 . . ?
P3 C38 H38 105.6 . . ?
C38 C39 H01V 109.5 . . ?
C38 C39 H01W 109.5 . . ?
H01V C39 H01W 109.5 . . ?
C38 C39 H01X 109.5 . . ?
H01V C39 H01X 109.5 . . ?
H01W C39 H01X 109.5 . . ?
C41 C40 H40A 109.5 . . ?
C41 C40 H40B 109.5 . . ?
H40A C40 H40B 109.5 . . ?
C41 C40 H40C 109.5 . . ?
H40A C40 H40C 109.5 . . ?
H40B C40 H40C 109.5 . . ?
O1 C41 C40 108.6(3) . . ?
O1 C41 H41A 110.0 . . ?
C40 C41 H41A 110.0 . . ?
O1 C41 H41B 110.0 . . ?
C40 C41 H41B 110.0 . . ?
H41A C41 H41B 108.3 . . ?
C41 O1 C42 113.5(4) . . ?
O1 C42 C43 107.8(4) . . ?
O1 C42 H42A 110.1 . . ?
C43 C42 H42A 110.1 . . ?
O1 C42 H42B 110.1 . . ?
C43 C42 H42B 110.1 . . ?
H42A C42 H42B 108.5 . . ?
C42 C43 H43A 109.5 . . ?
C42 C43 H43B 109.5 . . ?
H43A C43 H43B 109.5 . . ?
C42 C43 H43C 109.5 . . ?
H43A C43 H43C 109.5 . . ?
H43B C43 H43C 109.5 . . ?

loop_
_geom_bond_atom_site_label_1
_geom_bond_atom_site_label_2
_geom_bond_distance
_geom_bond_site_symmetry_2
_geom_bond_publ_flag
Cu1 P1 2.2476(4) . ?
Cu1 P2 2.2477(4) . ?
Cu1 P3 2.2508(3) . ?
Cu1 Al1 2.5298(4) . ?
P1 C7 1.8580(12) . ?
P1 C11 1.8597(13) . ?
P1 C8 1.8697(13) . ?
P2 C22 1.8564(13) . ?
P2 C25 1.8655(13) . ?
P2 C20 1.8662(12) . ?
P3 C35 1.8573(13) . ?
P3 C33 1.8668(12) . ?
P3 C38 1.8697(13) . ?
Al1 N3 1.8882(10) . ?
Al1 N4 1.8906(10) . ?
Al1 N2 1.8957(10) . ?
Al1 N1 2.0836(10) . ?
N1 C1 1.4619(15) . ?
N1 C27 1.4625(14) . ?
N1 C14 1.4627(14) . ?
N2 C6 1.3806(15) . ?
N2 C7 1.4485(14) . ?
N3 C19 1.3808(14) . ?
N3 C20 1.4515(15) . ?
N4 C32 1.3788(15) . ?
N4 C33 1.4502(15) . ?
C1 C2 1.3787(16) . ?
C1 C6 1.4132(15) . ?
C2 C3 1.3960(17) . ?
C2 H2 0.9500 . ?
C3 C4 1.3880(18) . ?
C3 H3 0.9500 . ?
C4 C5 1.3945(17) . ?
C4 H4 0.9500 . ?
C5 C6 1.4078(16) . ?
C5 H5 0.9500 . ?
C7 H00M 0.9900 . ?
C7 H00N 0.9900 . ?
C8 C10 1.5317(19) . ?
C8 C9 1.538(2) . ?
C8 H8 1.0000 . ?
C9 H01Y 0.9800 . ?
C9 H01Z 0.9800 . ?
C9 H010 0.9800 . ?
C10 H01M 0.9800 . ?
C10 H01N 0.9800 . ?
C10 H01O 0.9800 . ?
C11 C12 1.527(2) . ?
C11 C13 1.5294(19) . ?
C11 H11 1.0000 . ?
C12 H01A 0.9800 . ?
C12 H01B 0.9800 . ?
C12 H01C 0.9800 . ?
C13 H01J 0.9800 . ?
C13 H01K 0.9800 . ?
C13 H01L 0.9800 . ?
C14 C15 1.3774(15) . ?
C14 C19 1.4162(16) . ?
C15 C16 1.3993(17) . ?
C15 H15 0.9500 . ?
C16 C17 1.3881(19) . ?
C16 H16 0.9500 . ?
C17 C18 1.3945(17) . ?
C17 H17 0.9500 . ?
C18 C19 1.4074(16) . ?
C18 H18 0.9500 . ?
C019 C22 1.531(2) . ?
C019 H01P 0.9800 . ?
C019 H01Q 0.9800 . ?
C019 H01R 0.9800 . ?
C20 H00C 0.9900 . ?
C20 H00D 0.9900 . ?
C22 C23 1.529(2) . ?
C22 H22 1.0000 . ?
C23 H011 0.9800 . ?
C23 H015 0.9800 . ?
C23 H016 0.9800 . ?
C24 C25 1.5322(19) . ?
C24 H01G 0.9800 . ?
C24 H01H 0.9800 . ?
C24 H01I 0.9800 . ?
C25 C26 1.5307(19) . ?
C25 H25 1.0000 . ?
C26 H01S 0.9800 . ?
C26 H01T 0.9800 . ?
C26 H01U 0.9800 . ?
C27 C28 1.3782(16) . ?
C27 C32 1.4155(16) . ?
C28 C29 1.3971(17) . ?
C28 H28 0.9500 . ?
C29 C30 1.3850(19) . ?
C29 H29 0.9500 . ?
C30 C31 1.3972(18) . ?
C30 H30 0.9500 . ?
C31 C32 1.4064(16) . ?
C31 H31 0.9500 . ?
C33 H00A 0.9900 . ?
C33 H33 0.9900 . ?
C34 C35 1.5289(18) . ?
C34 H01D 0.9800 . ?
C34 H01E 0.9800 . ?
C34 H01F 0.9800 . ?
C35 C36 1.5301(18) . ?
C35 H35 1.0000 . ?
C36 H00F 0.9800 . ?
C36 H00G 0.9800 . ?
C36 H00L 0.9800 . ?
C37 C38 1.5285(18) . ?
C37 H00S 0.9800 . ?
C37 H00T 0.9800 . ?
C37 H37 0.9800 . ?
C38 C39 1.5327(19) . ?
C38 H38 1.0000 . ?
C39 H01V 0.9800 . ?
C39 H01W 0.9800 . ?
C39 H01X 0.9800 . ?
C40 C41 1.500(5) . ?
C40 H40A 0.9800 . ?
C40 H40B 0.9800 . ?
C40 H40C 0.9800 . ?
C41 O1 1.410(5) . ?
C41 H41A 0.9900 . ?
C41 H41B 0.9900 . ?
O1 C42 1.419(4) . ?
C42 C43 1.508(5) . ?
C42 H42A 0.9900 . ?
C42 H42B 0.9900 . ?
C43 H43A 0.9800 . ?
C43 H43B 0.9800 . ?
C43 H43C 0.9800 . ?

loop_
_geom_torsion_atom_site_label_1
_geom_torsion_atom_site_label_2
_geom_torsion_atom_site_label_3
_geom_torsion_atom_site_label_4
_geom_torsion
_geom_torsion_site_symmetry_1
_geom_torsion_site_symmetry_2
_geom_torsion_site_symmetry_3
_geom_torsion_site_symmetry_4
_geom_torsion_publ_flag
N3 Al1 N2 C6 -51.40(9) . . . . ?
N4 Al1 N2 C6 102.97(8) . . . . ?
N1 Al1 N2 C6 26.05(8) . . . . ?
Cu1 Al1 N2 C6 -154.37(7) . . . . ?
N3 Al1 N2 C7 107.83(10) . . . . ?
N4 Al1 N2 C7 -97.80(10) . . . . ?
N1 Al1 N2 C7 -174.72(10) . . . . ?
Cu1 Al1 N2 C7 4.86(10) . . . . ?
N4 Al1 N3 C19 -52.65(9) . . . . ?
N2 Al1 N3 C19 102.21(9) . . . . ?
N1 Al1 N3 C19 25.06(8) . . . . ?
Cu1 Al1 N3 C19 -155.37(8) . . . . ?
N4 Al1 N3 C20 108.29(10) . . . . ?
N2 Al1 N3 C20 -96.85(10) . . . . ?
N1 Al1 N3 C20 -174.00(10) . . . . ?
Cu1 Al1 N3 C20 5.57(10) . . . . ?
N3 Al1 N4 C32 104.33(8) . . . . ?
N2 Al1 N4 C32 -50.26(9) . . . . ?
N1 Al1 N4 C32 26.49(8) . . . . ?
Cu1 Al1 N4 C32 -152.67(7) . . . . ?
N3 Al1 N4 C33 -96.98(10) . . . . ?
N2 Al1 N4 C33 108.44(10) . . . . ?
N1 Al1 N4 C33 -174.81(10) . . . . ?
Cu1 Al1 N4 C33 6.03(10) . . . . ?
C27 N1 C1 C2 90.64(13) . . . . ?
C14 N1 C1 C2 -42.69(15) . . . . ?
Al1 N1 C1 C2 -156.14(10) . . . . ?
C27 N1 C1 C6 -89.91(11) . . . . ?
C14 N1 C1 C6 136.76(10) . . . . ?
Al1 N1 C1 C6 23.31(11) . . . . ?
C6 C1 C2 C3 1.76(18) . . . . ?
N1 C1 C2 C3 -178.83(11) . . . . ?
C1 C2 C3 C4 0.37(19) . . . . ?
C2 C3 C4 C5 -1.18(19) . . . . ?
C3 C4 C5 C6 -0.10(19) . . . . ?
C7 N2 C6 C5 -3.78(17) . . . . ?
Al1 N2 C6 C5 157.86(10) . . . . ?
C7 N2 C6 C1 178.63(10) . . . . ?
Al1 N2 C6 C1 -19.73(13) . . . . ?
C4 C5 C6 N2 -175.48(12) . . . . ?
C4 C5 C6 C1 2.10(17) . . . . ?
C2 C1 C6 N2 174.89(11) . . . . ?
N1 C1 C6 N2 -4.57(14) . . . . ?
C2 C1 C6 C5 -2.96(17) . . . . ?
N1 C1 C6 C5 177.58(10) . . . . ?
C6 N2 C7 P1 172.34(8) . . . . ?
Al1 N2 C7 P1 13.74(13) . . . . ?
C11 P1 C7 N2 100.29(9) . . . . ?
C8 P1 C7 N2 -153.48(9) . . . . ?
Cu1 P1 C7 N2 -27.77(9) . . . . ?
C7 P1 C8 C10 168.43(11) . . . . ?
C11 P1 C8 C10 -89.11(12) . . . . ?
Cu1 P1 C8 C10 48.98(12) . . . . ?
C7 P1 C8 C9 -63.13(12) . . . . ?
C11 P1 C8 C9 39.33(13) . . . . ?
Cu1 P1 C8 C9 177.42(10) . . . . ?
C7 P1 C11 C12 -62.96(10) . . . . ?
C8 P1 C11 C12 -165.45(10) . . . . ?
Cu1 P1 C11 C12 57.53(11) . . . . ?
C7 P1 C11 C13 171.04(10) . . . . ?
C8 P1 C11 C13 68.55(11) . . . . ?
Cu1 P1 C11 C13 -68.47(11) . . . . ?
C1 N1 C14 C15 88.67(13) . . . . ?
C27 N1 C14 C15 -44.33(15) . . . . ?
Al1 N1 C14 C15 -157.67(10) . . . . ?
C1 N1 C14 C19 -90.12(12) . . . . ?
C27 N1 C14 C19 136.88(10) . . . . ?
Al1 N1 C14 C19 23.54(11) . . . . ?
C19 C14 C15 C16 3.24(18) . . . . ?
N1 C14 C15 C16 -175.45(11) . . . . ?
C14 C15 C16 C17 -0.4(2) . . . . ?
C15 C16 C17 C18 -1.7(2) . . . . ?
C16 C17 C18 C19 1.1(2) . . . . ?
C20 N3 C19 C18 -1.99(17) . . . . ?
Al1 N3 C19 C18 160.95(11) . . . . ?
C20 N3 C19 C14 178.85(10) . . . . ?
Al1 N3 C19 C14 -18.21(13) . . . . ?
C17 C18 C19 N3 -177.50(12) . . . . ?
C17 C18 C19 C14 1.66(18) . . . . ?
C15 C14 C19 N3 175.41(11) . . . . ?
N1 C14 C19 N3 -5.78(14) . . . . ?
C15 C14 C19 C18 -3.83(17) . . . . ?
N1 C14 C19 C18 174.97(10) . . . . ?
C19 N3 C20 P2 172.17(8) . . . . ?
Al1 N3 C20 P2 11.92(13) . . . . ?
C22 P2 C20 N3 103.80(9) . . . . ?
C25 P2 C20 N3 -149.53(9) . . . . ?
Cu1 P2 C20 N3 -25.89(9) . . . . ?
C25 P2 C22 C23 -166.44(11) . . . . ?
C20 P2 C22 C23 -62.88(12) . . . . ?
Cu1 P2 C22 C23 59.42(12) . . . . ?
C25 P2 C22 C019 69.23(12) . . . . ?
C20 P2 C22 C019 172.79(11) . . . . ?
Cu1 P2 C22 C019 -64.92(12) . . . . ?
C22 P2 C25 C26 -84.94(11) . . . . ?
C20 P2 C25 C26 171.82(10) . . . . ?
Cu1 P2 C25 C26 52.10(11) . . . . ?
C22 P2 C25 C24 44.15(12) . . . . ?
C20 P2 C25 C24 -59.08(11) . . . . ?
Cu1 P2 C25 C24 -178.80(9) . . . . ?
C1 N1 C27 C28 -39.79(15) . . . . ?
C14 N1 C27 C28 92.99(13) . . . . ?
Al1 N1 C27 C28 -153.44(10) . . . . ?
C1 N1 C27 C32 138.61(10) . . . . ?
C14 N1 C27 C32 -88.61(12) . . . . ?
Al1 N1 C27 C32 24.96(11) . . . . ?
C32 C27 C28 C29 3.97(18) . . . . ?
N1 C27 C28 C29 -177.75(11) . . . . ?
C27 C28 C29 C30 -0.22(18) . . . . ?
C28 C29 C30 C31 -2.0(2) . . . . ?
C29 C30 C31 C32 0.5(2) . . . . ?
C33 N4 C32 C31 -3.10(17) . . . . ?
Al1 N4 C32 C31 158.09(10) . . . . ?
C33 N4 C32 C27 179.61(10) . . . . ?
Al1 N4 C32 C27 -19.20(13) . . . . ?
C30 C31 C32 N4 -174.23(12) . . . . ?
C30 C31 C32 C27 3.06(18) . . . . ?
C28 C27 C32 N4 172.25(11) . . . . ?
N1 C27 C32 N4 -6.18(14) . . . . ?
C28 C27 C32 C31 -5.32(17) . . . . ?
N1 C27 C32 C31 176.25(10) . . . . ?
C32 N4 C33 P3 168.37(8) . . . . ?
Al1 N4 C33 P3 10.38(13) . . . . ?
C35 P3 C33 N4 105.74(9) . . . . ?
C38 P3 C33 N4 -147.30(9) . . . . ?
Cu1 P3 C33 N4 -23.78(9) . . . . ?
C33 P3 C35 C34 -66.47(9) . . . . ?
C38 P3 C35 C34 -169.10(9) . . . . ?
Cu1 P3 C35 C34 55.11(10) . . . . ?
C33 P3 C35 C36 168.40(9) . . . . ?
C38 P3 C35 C36 65.77(10) . . . . ?
Cu1 P3 C35 C36 -70.01(10) . . . . ?
C35 P3 C38 C37 40.91(11) . . . . ?
C33 P3 C38 C37 -61.69(10) . . . . ?
Cu1 P3 C38 C37 179.38(8) . . . . ?
C35 P3 C38 C39 -88.45(10) . . . . ?
C33 P3 C38 C39 168.95(9) . . . . ?
Cu1 P3 C38 C39 50.02(10) . . . . ?
C40 C41 O1 C42 170.0(3) . . . . ?
C41 O1 C42 C43 175.7(3) . . . . ?
